data_2205506
loop_
_publ_author_name
'Jian-Guo Yang'
'Fu-You Pan'

_publ_section_title
;
 2-Hydroxy-2'-(4-isopropylbenzylidene)benzohydrazide
;
_journal_issue 4
_journal_name_full 'Acta Crystallographica Section E'
_journal_page_first o1038
_journal_page_last o1040
_journal_paper_doi 10.1107/S1600536805007385
_journal_volume 61
_journal_year 2005
_chemical_formula_iupac 'C17 H18 N2 O2'
_chemical_formula_moiety 'C17 H18 N2 O2'
_chemical_formula_sum 'C17 H18 N2 O2'
_chemical_formula_weight 282.33
_chemical_name_systematic
;
2-Hydroxy-2'-(4-isopropylbenzylidene)benzohydrazide
;
_space_group_IT_number 14
_symmetry_cell_setting monoclinic
_symmetry_space_group_name_Hall '-P 2yn'
_symmetry_space_group_name_H-M 'P 1 21/n 1'
_atom_sites_solution_hydrogens geom
_atom_sites_solution_primary direct
_atom_sites_solution_secondary difmap
_audit_creation_method SHELXL-97
_cell_angle_alpha 90.00
_cell_angle_beta 97.957(7)
_cell_angle_gamma 90.00
_cell_formula_units_Z 4
_cell_length_a 4.9264(19)
_cell_length_b 28.000(11)
_cell_length_c 11.098(4)
_cell_measurement_reflns_used 1484
_cell_measurement_temperature 293(2)
_cell_measurement_theta_max 45.386
_cell_measurement_theta_min 4.712
_cell_volume 1516.1(10)
_computing_cell_refinement 'SAINT (Bruker, 2002)'
_computing_data_collection 'SMART (Bruker, 2002)'
_computing_data_reduction SAINT
_computing_molecular_graphics SHELXTL
_computing_publication_material SHELXTL
_computing_structure_refinement SHELXTL
_computing_structure_solution 'SHELXTL (Bruker, 2002)'
_diffrn_ambient_temperature 293(2)
_diffrn_measured_fraction_theta_full 0.991
_diffrn_measured_fraction_theta_max 0.991
_diffrn_measurement_device_type 'Bruker APEX area-detector'
_diffrn_measurement_method '\f and \w'
_diffrn_radiation_monochromator graphite
_diffrn_radiation_source 'fine-focus sealed tube'
_diffrn_radiation_type MoK\a
_diffrn_radiation_wavelength 0.71073
_diffrn_reflns_av_R_equivalents 0.1067
_diffrn_reflns_av_sigmaI/netI 0.0952
_diffrn_reflns_limit_h_max 6
_diffrn_reflns_limit_h_min -6
_diffrn_reflns_limit_k_max 35
_diffrn_reflns_limit_k_min -34
_diffrn_reflns_limit_l_max 7
_diffrn_reflns_limit_l_min -13
_diffrn_reflns_number 8199
_diffrn_reflns_theta_full 26.50
_diffrn_reflns_theta_max 26.50
_diffrn_reflns_theta_min 1.99
_diffrn_standards_decay_% 0
_diffrn_standards_interval_count 0
_diffrn_standards_interval_time 0
_diffrn_standards_number 0
_exptl_absorpt_coefficient_mu 0.082
_exptl_absorpt_correction_T_max 0.9938
_exptl_absorpt_correction_T_min 0.9722
_exptl_absorpt_correction_type multi-scan
_exptl_absorpt_process_details '(SADABS; Bruker, 2002)'
_exptl_crystal_colour colorless
_exptl_crystal_density_diffrn 1.237
_exptl_crystal_density_method 'not measured'
_exptl_crystal_description block
_exptl_crystal_F_000 600
_exptl_crystal_size_max 0.345
_exptl_crystal_size_mid 0.331
_exptl_crystal_size_min 0.076
_refine_diff_density_max 0.250
_refine_diff_density_min -0.217
_refine_ls_extinction_coef 0
_refine_ls_extinction_expression Fc^*^=kFc[1+0.001xFc^2^\l^3^/sin(2\q)]^-1/4^
_refine_ls_extinction_method SHELXL97
_refine_ls_goodness_of_fit_ref 1.035
_refine_ls_hydrogen_treatment mixed
_refine_ls_matrix_type full
_refine_ls_number_parameters 205
_refine_ls_number_reflns 3116
_refine_ls_number_restraints 1
_refine_ls_restrained_S_all 1.035
_refine_ls_R_factor_all 0.1275
_refine_ls_R_factor_gt 0.0763
_refine_ls_shift/su_max 0.004
_refine_ls_shift/su_mean 0.000
_refine_ls_structure_factor_coef Fsqd
_refine_ls_weighting_details 'calc w = 1/[\s^2^(Fo^2^)+(0.1071P)^2^ where P = (Fo^2^+2Fc^2^)/3'
_refine_ls_weighting_scheme calc
_refine_ls_wR_factor_gt 0.2041
_refine_ls_wR_factor_ref 0.2283
_reflns_number_gt 1720
_reflns_number_total 3116
_reflns_threshold_expression I>2\s(I)
_cod_data_source_file hg6148.cif
_cod_data_source_block I
_cod_depositor_comments
;
The following automatic conversions were performed:
'_symmetry_cell_setting' value 'Monoclinic' changed to 'monoclinic'
according to '/home/saulius/struct/CIF-dictionaries/cif_core.dic'
dictionary named 'cif_core.dic' version 2.4.1 from 2010-06-29.

Automatic conversion script
Id: cif_fix_enum 1527 2010-12-29 10:47:43Z saulius 

The following automatic conversions were performed:

'_symmetry_cell_setting' value 'Monoclinic' changed to 'monoclinic'
according to /home/saulius/struct/CIF-dictionaries/cif_core.dic
dictionary named 'cif_core.dic' version 2.4.1 from 2010-06-29.

Automatic conversion script
Id: cif_fix_values 1715 2011-07-08 13:25:40Z adriana 
;
_cod_original_sg_symbol_H-M 'P 21/n'
_cod_database_code 2205506
_cod_database_fobs_code 2205506

loop_
_symmetry_equiv_pos_as_xyz
'x, y, z'
'-x+1/2, y+1/2, -z+1/2'
'-x, -y, -z'
'x-1/2, -y-1/2, z-1/2'

loop_
_atom_site_label
_atom_site_fract_x
_atom_site_fract_y
_atom_site_fract_z
_atom_site_U_iso_or_equiv
_atom_site_adp_type
_atom_site_calc_flag
_atom_site_refinement_flags
_atom_site_occupancy
_atom_site_type_symbol
O1 0.7881(5) 0.27046(8) 0.86197(18) 0.0655(7) Uani d . 1 O
O2 0.9434(5) 0.26408(8) 0.5039(2) 0.0640(7) Uani d D 1 O
N1 0.6670(5) 0.23717(9) 0.6786(2) 0.0448(7) Uani d . 1 N
N2 0.4978(5) 0.20445(8) 0.7234(2) 0.0458(7) Uani d . 1 N
C1 0.8110(7) 0.26850(10) 0.7534(3) 0.0437(8) Uani d . 1 C
C2 0.9947(6) 0.30130(9) 0.6980(2) 0.0420(7) Uani d . 1 C
C3 1.1170(8) 0.33746(12) 0.7725(3) 0.0642(10) Uani d . 1 C
H3 1.0738 0.3406 0.8511 0.077 Uiso calc R 1 H
C4 1.3014(9) 0.36891(13) 0.7321(3) 0.0797(13) Uani d . 1 C
H4 1.3806 0.3929 0.7834 0.096 Uiso calc R 1 H
C5 1.3678(8) 0.36471(12) 0.6161(3) 0.0667(10) Uani d . 1 C
H5 1.4927 0.3857 0.5892 0.080 Uiso calc R 1 H
C6 1.2504(7) 0.32976(11) 0.5406(3) 0.0540(8) Uani d . 1 C
H6 1.2963 0.3270 0.4624 0.065 Uiso calc R 1 H
C7 1.0618(6) 0.29816(10) 0.5799(2) 0.0421(7) Uani d . 1 C
C8 0.3585(6) 0.17941(10) 0.6420(3) 0.0488(8) Uani d . 1 C
H8 0.3765 0.1854 0.5611 0.059 Uiso calc R 1 H
C9 0.1715(6) 0.14170(10) 0.6686(3) 0.0465(8) Uani d . 1 C
C10 0.1451(7) 0.12720(11) 0.7857(3) 0.0581(9) Uani d . 1 C
H10 0.2427 0.1428 0.8519 0.070 Uiso calc R 1 H
C11 -0.0252(8) 0.08971(11) 0.8044(3) 0.0614(9) Uani d . 1 C
H11 -0.0380 0.0803 0.8837 0.074 Uiso calc R 1 H
C12 -0.1772(7) 0.06565(11) 0.7100(3) 0.0532(8) Uani d . 1 C
C13 -0.1576(8) 0.08177(15) 0.5945(3) 0.0807(12) Uani d . 1 C
H13 -0.2625 0.0673 0.5285 0.097 Uiso calc R 1 H
C14 0.0139(9) 0.11894(14) 0.5744(3) 0.0786(12) Uani d . 1 C
H14 0.0229 0.1288 0.4951 0.094 Uiso calc R 1 H
C15 -0.3609(8) 0.02365(13) 0.7284(4) 0.0687(10) Uani d . 1 C
C16 -0.3912(11) 0.01337(18) 0.8571(5) 0.1174(18) Uani d . 1 C
H16A -0.2240 -0.0002 0.8976 0.136 Uiso calc R 1 H
H16B -0.5387 -0.0088 0.8598 0.136 Uiso calc R 1 H
H16C -0.4303 0.0425 0.8971 0.136 Uiso calc R 1 H
C17 -0.2493(13) -0.02080(16) 0.6705(6) 0.124(2) Uani d . 1 C
H17A -0.0760 -0.0296 0.7156 0.131 Uiso calc R 1 H
H17B -0.2257 -0.0139 0.5879 0.131 Uiso calc R 1 H
H17C -0.3765 -0.0467 0.6719 0.131 Uiso calc R 1 H
H1 0.677(7) 0.2384(11) 0.603(3) 0.061(10) Uiso d . 1 H
H2 1.051(8) 0.2590(15) 0.450(3) 0.113(16) Uiso d D 1 H
H15 -0.534(7) 0.0213(12) 0.667(3) 0.075(11) Uiso d . 1 H

loop_
_atom_site_aniso_label
_atom_site_aniso_U_11
_atom_site_aniso_U_22
_atom_site_aniso_U_33
_atom_site_aniso_U_12
_atom_site_aniso_U_13
_atom_site_aniso_U_23
O1 0.1012(19) 0.0708(15) 0.0290(12) -0.0182(13) 0.0251(12) -0.0065(10)
O2 0.0870(18) 0.0756(15) 0.0362(12) -0.0240(13) 0.0322(12) -0.0164(11)
N1 0.0605(17) 0.0506(15) 0.0270(13) -0.0062(12) 0.0191(12) 0.0032(11)
N2 0.0616(16) 0.0470(14) 0.0313(13) 0.0009(12) 0.0155(12) 0.0046(11)
C1 0.065(2) 0.0416(16) 0.0277(15) 0.0046(14) 0.0170(14) -0.0019(12)
C2 0.0560(18) 0.0417(16) 0.0299(15) 0.0041(14) 0.0110(13) 0.0005(12)
C3 0.104(3) 0.0577(19) 0.0329(17) -0.0191(19) 0.0158(18) -0.0045(14)
C4 0.121(3) 0.073(2) 0.043(2) -0.040(2) 0.004(2) -0.0018(17)
C5 0.080(3) 0.070(2) 0.049(2) -0.0271(19) 0.0033(18) 0.0125(17)
C6 0.063(2) 0.063(2) 0.0389(17) -0.0076(17) 0.0179(15) 0.0053(15)
C7 0.0571(19) 0.0389(15) 0.0319(15) 0.0028(14) 0.0111(13) -0.0007(12)
C8 0.062(2) 0.0543(18) 0.0322(16) 0.0009(16) 0.0132(14) 0.0048(13)
C9 0.0573(19) 0.0496(17) 0.0331(16) 0.0025(14) 0.0085(14) 0.0004(12)
C10 0.084(2) 0.0543(19) 0.0378(18) -0.0148(18) 0.0158(17) -0.0082(14)
C11 0.079(2) 0.062(2) 0.048(2) -0.0120(19) 0.0255(18) 0.0012(16)
C12 0.054(2) 0.0543(18) 0.053(2) -0.0024(15) 0.0115(16) -0.0038(16)
C13 0.085(3) 0.102(3) 0.051(2) -0.038(2) -0.005(2) -0.006(2)
C14 0.099(3) 0.099(3) 0.0342(19) -0.032(2) -0.0027(19) 0.0040(18)
C15 0.066(2) 0.063(2) 0.076(3) -0.0115(19) 0.006(2) 0.001(2)
C16 0.137(5) 0.106(4) 0.113(4) -0.050(3) 0.026(3) 0.021(3)
C17 0.153(5) 0.066(3) 0.188(6) -0.023(3) 0.046(5) -0.023(3)

loop_
_atom_type_symbol
_atom_type_description
_atom_type_scat_dispersion_real
_atom_type_scat_dispersion_imag
_atom_type_scat_source
C C 0.0033 0.0016 'International Tables Vol C Tables 4.2.6.8 and 6.1.1.4'
H H 0.0000 0.0000 'International Tables Vol C Tables 4.2.6.8 and 6.1.1.4'
N N 0.0061 0.0033 'International Tables Vol C Tables 4.2.6.8 and 6.1.1.4'
O O 0.0106 0.0060 'International Tables Vol C Tables 4.2.6.8 and 6.1.1.4'

loop_
_geom_angle_atom_site_label_1
_geom_angle_atom_site_label_2
_geom_angle_atom_site_label_3
_geom_angle
C7 O2 H2 107(3)
C1 N1 N2 120.5(2)
C1 N1 H1 119(2)
N2 N1 H1 120(2)
C8 N2 N1 114.0(2)
O1 C1 N1 121.6(3)
O1 C1 C2 121.6(3)
N1 C1 C2 116.8(2)
C3 C2 C7 117.6(3)
C3 C2 C1 116.4(3)
C7 C2 C1 126.0(3)
C4 C3 C2 121.4(3)
C4 C3 H3 119.3
C2 C3 H3 119.3
C5 C4 C3 120.0(3)
C5 C4 H4 120.0
C3 C4 H4 120.0
C6 C5 C4 120.0(3)
C6 C5 H5 120.0
C4 C5 H5 120.0
C5 C6 C7 120.5(3)
C5 C6 H6 119.8
C7 C6 H6 119.8
O2 C7 C6 120.1(3)
O2 C7 C2 119.5(3)
C6 C7 C2 120.5(3)
N2 C8 C9 123.4(3)
N2 C8 H8 118.3
C9 C8 H8 118.3
C14 C9 C10 117.6(3)
C14 C9 C8 119.3(3)
C10 C9 C8 123.1(3)
C11 C10 C9 120.2(3)
C11 C10 H10 119.9
C9 C10 H10 119.9
C12 C11 C10 122.5(3)
C12 C11 H11 118.8
C10 C11 H11 118.8
C13 C12 C11 116.6(3)
C13 C12 C15 120.1(3)
C11 C12 C15 123.3(3)
C12 C13 C14 121.5(3)
C12 C13 H13 119.2
C14 C13 H13 119.2
C9 C14 C13 121.5(3)
C9 C14 H14 119.2
C13 C14 H14 119.2
C16 C15 C12 115.0(4)
C16 C15 C17 109.5(4)
C12 C15 C17 108.5(3)
C16 C15 H15 116.5(19)
C12 C15 H15 115(2)
C17 C15 H15 89.0(19)
C15 C16 H16A 109.5
C15 C16 H16B 109.5
H16A C16 H16B 109.5
C15 C16 H16C 109.5
H16A C16 H16C 109.5
H16B C16 H16C 109.5
C15 C17 H17A 109.5
C15 C17 H17B 109.5
H17A C17 H17B 109.5
C15 C17 H17C 109.5
H17A C17 H17C 109.5
H17B C17 H17C 109.5

loop_
_geom_bond_atom_site_label_1
_geom_bond_atom_site_label_2
_geom_bond_distance
_geom_bond_publ_flag
O1 C1 1.227(3) yes
O2 C7 1.351(3) ?
O2 H2 0.862(19) ?
N1 C1 1.341(4) yes
N1 N2 1.377(3) ?
N1 H1 0.85(3) ?
N2 C8 1.268(4) ?
C1 C2 1.482(4) ?
C2 C3 1.390(4) ?
C2 C7 1.398(4) ?
C3 C4 1.384(5) ?
C3 H3 0.9300 ?
C4 C5 1.376(5) ?
C4 H4 0.9300 ?
C5 C6 1.364(4) ?
C5 H5 0.9300 ?
C6 C7 1.396(4) ?
C6 H6 0.9300 ?
C8 C9 1.458(4) ?
C8 H8 0.9300 ?
C9 C14 1.370(4) ?
C9 C10 1.384(4) ?
C10 C11 1.378(4) ?
C10 H10 0.9300 ?
C11 C12 1.376(4) ?
C11 H11 0.9300 ?
C12 C13 1.374(5) ?
C12 C15 1.515(5) ?
C13 C14 1.378(5) ?
C13 H13 0.9300 ?
C14 H14 0.9300 ?
C15 C16 1.484(6) ?
C15 C17 1.537(6) ?
C15 H15 1.02(4) ?
C16 H16A 0.9600 ?
C16 H16B 0.9600 ?
C16 H16C 0.9600 ?
C17 H17A 0.9600 ?
C17 H17B 0.9600 ?
C17 H17C 0.9600 ?

loop_
_geom_hbond_atom_site_label_D
_geom_hbond_atom_site_label_H
_geom_hbond_atom_site_label_A
_geom_hbond_site_symmetry_A
_geom_hbond_distance_DH
_geom_hbond_distance_HA
_geom_hbond_distance_DA
_geom_hbond_angle_DHA
N1 H1 O2 . 0.85(3) 1.96(3) 2.630(3) 135(3)
O2 H2 O1 4_665 0.862(19) 1.82(2) 2.653(3) 161(4)

loop_
_geom_torsion_atom_site_label_1
_geom_torsion_atom_site_label_2
_geom_torsion_atom_site_label_3
_geom_torsion_atom_site_label_4
_geom_torsion
C1 N1 N2 C8 175.0(3)
N2 N1 C1 O1 -3.2(4)
N2 N1 C1 C2 178.0(2)
O1 C1 C2 C3 -6.5(4)
N1 C1 C2 C3 172.3(3)
O1 C1 C2 C7 171.3(3)
N1 C1 C2 C7 -9.9(4)
C7 C2 C3 C4 -0.8(5)
C1 C2 C3 C4 177.2(3)
C2 C3 C4 C5 -0.1(6)
C3 C4 C5 C6 0.4(6)
C4 C5 C6 C7 0.2(5)
C5 C6 C7 O2 179.0(3)
C5 C6 C7 C2 -1.3(5)
C3 C2 C7 O2 -178.7(3)
C1 C2 C7 O2 3.4(5)
C3 C2 C7 C6 1.5(4)
C1 C2 C7 C6 -176.3(3)
N1 N2 C8 C9 178.3(2)
N2 C8 C9 C14 175.1(3)
N2 C8 C9 C10 -5.3(5)
C14 C9 C10 C11 2.9(5)
C8 C9 C10 C11 -176.7(3)
C9 C10 C11 C12 -0.8(6)
C10 C11 C12 C13 -1.8(5)
C10 C11 C12 C15 178.6(3)
C11 C12 C13 C14 2.4(6)
C15 C12 C13 C14 -178.0(4)
C10 C9 C14 C13 -2.3(6)
C8 C9 C14 C13 177.3(3)
C12 C13 C14 C9 -0.4(7)
C13 C12 C15 C16 -172.9(4)
C11 C12 C15 C16 6.7(6)
C13 C12 C15 C17 64.1(5)
C11 C12 C15 C17 -116.4(4)

loop_
_cod_related_entry_id
_cod_related_entry_database
_cod_related_entry_code
1 ChemSpider 5279031
